data_1551512
loop_
_publ_author_name
'Zi-Shuo Yao'
'Masaki Mito'
'Takashi Kamachi'
'Yoshihito Shiota'
'Kazunari Yoshizawa'
'Nobuaki Azuma'
'Yuji Miyazaki'
'Kazuyuki Takahashi'
'Kuirun Zhang'
'Takumi Nakanishi'
'Soonchul Kang'
'Shinji Kanegawa'
'Osamu Sato'

_publ_section_title
;
 Molecular motor-driven abrupt anisotropic shape change in a single
 crystal of a Ni complex
;
_journal_name_full 'Nature Chemistry'
_journal_page_first 1079
_journal_page_last 1083
_journal_paper_doi 10.1038/nchem.2092
_journal_volume 6
_journal_year 2014
_chemical_formula_sum 'C8 H12 D12 N6 Ni O4'
_chemical_formula_weight 339.11
_space_group_crystal_system monoclinic
_space_group_IT_number 14
_space_group_name_Hall '-P 2yn'
_space_group_name_H-M_alt 'P 1 21/n 1'
_atom_sites_solution_hydrogens difmap
_cell_angle_alpha 90
_cell_angle_beta 93.88(3)
_cell_angle_gamma 90
_cell_formula_units_Z 4
_cell_length_a 9.283(12)
_cell_length_b 14.938(19)
_cell_length_c 9.972(12)
_cell_measurement_reflns_used 2709
_cell_measurement_temperature 223(2)
_cell_measurement_theta_max 27.47
_cell_measurement_theta_min 3.11
_cell_volume 1380(3)
_computing_cell_refinement CrystalClear
_computing_data_collection 'CrystalClear (Rigaku Inc., 2008)'
_computing_data_reduction CrystalClear
_computing_structure_refinement 'SHELXL-2013 (Sheldrick, 2013)'
_computing_structure_solution 'SHELXS97 (Sheldrick, 2008)'
_diffrn_ambient_temperature 223(2)
_diffrn_detector_area_resol_mean 7.314
_diffrn_measured_fraction_theta_full 0.998
_diffrn_measured_fraction_theta_max 0.996
_diffrn_measurement_device_type 'Rigaku Saturn70'
_diffrn_measurement_method \w
_diffrn_radiation_type MoK\a
_diffrn_radiation_wavelength 0.71075
_diffrn_reflns_av_R_equivalents 0.0944
_diffrn_reflns_av_unetI/netI 0.1292
_diffrn_reflns_Laue_measured_fraction_full 0.998
_diffrn_reflns_Laue_measured_fraction_max 0.996
_diffrn_reflns_limit_h_max 6
_diffrn_reflns_limit_h_min -11
_diffrn_reflns_limit_k_max 19
_diffrn_reflns_limit_k_min -13
_diffrn_reflns_limit_l_max 12
_diffrn_reflns_limit_l_min -12
_diffrn_reflns_number 10050
_diffrn_reflns_point_group_measured_fraction_full 0.998
_diffrn_reflns_point_group_measured_fraction_max 0.996
_diffrn_reflns_theta_full 25.242
_diffrn_reflns_theta_max 27.404
_diffrn_reflns_theta_min 3.105
_diffrn_source 'fine-focus sealed tube'
_exptl_absorpt_coefficient_mu 1.428
_exptl_absorpt_correction_T_max 0.9584
_exptl_absorpt_correction_T_min 0.8822
_exptl_absorpt_correction_type multi-scan
_exptl_absorpt_process_details 'REQAB (Rigaku, 1998)'
_exptl_crystal_colour purple
_exptl_crystal_density_diffrn 1.633
_exptl_crystal_description prism
_exptl_crystal_F_000 696
_exptl_crystal_size_max 0.090
_exptl_crystal_size_mid 0.030
_exptl_crystal_size_min 0.030
_refine_diff_density_max 1.027
_refine_diff_density_min -0.782
_refine_diff_density_rms 0.141
_refine_ls_extinction_coef .
_refine_ls_extinction_method none
_refine_ls_goodness_of_fit_ref 1.063
_refine_ls_hydrogen_treatment constr
_refine_ls_matrix_type full
_refine_ls_number_parameters 172
_refine_ls_number_reflns 3114
_refine_ls_number_restraints 0
_refine_ls_restrained_S_all 1.063
_refine_ls_R_factor_all 0.1391
_refine_ls_R_factor_gt 0.0846
_refine_ls_shift/su_max 0.000
_refine_ls_shift/su_mean 0.000
_refine_ls_structure_factor_coef Fsqd
_refine_ls_weighting_details 'w=1/[\s^2^(Fo^2^)+(0.1000P)^2^] where P=(Fo^2^+2Fc^2^)/3'
_refine_ls_weighting_scheme calc
_refine_ls_wR_factor_gt 0.1975
_refine_ls_wR_factor_ref 0.2279
_reflns_Friedel_coverage 0.000
_reflns_Friedel_fraction_full .
_reflns_Friedel_fraction_max .
_reflns_number_gt 1740
_reflns_number_total 3114
_reflns_threshold_expression 'I > 2\s(I)'
_cod_data_source_file nchem.2092-s8.cif
_cod_data_source_block 2_at_223_K_LT_phase
_cod_original_sg_symbol_H-M 'P 21/n'
_cod_database_code 1551512
_shelx_space_group_comment
;
The symmetry employed for this shelxl refinement is uniquely defined
by the following loop, which should always be used as a source of
symmetry information in preference to the above space-group names.
They are only intended as comments.
;
_shelx_estimated_absorpt_t_min 0.882
_shelx_estimated_absorpt_t_max 0.958
_shelxl_version_number 2013-4

loop_
_space_group_symop_operation_xyz
'x, y, z'
'-x+1/2, y+1/2, -z+1/2'
'-x, -y, -z'
'x-1/2, -y-1/2, z-1/2'

loop_
_atom_site_label
_atom_site_type_symbol
_atom_site_fract_x
_atom_site_fract_y
_atom_site_fract_z
_atom_site_U_iso_or_equiv
_atom_site_adp_type
_atom_site_occupancy
_atom_site_site_symmetry_order
_atom_site_calc_flag
_atom_site_refinement_flags_posn
_atom_site_refinement_flags_adp
_atom_site_refinement_flags_occupancy
_atom_site_disorder_assembly
_atom_site_disorder_group
Ni1 Ni 0.04438(9) 0.67964(6) 0.75181(7) 0.0246(3) Uani 1 1 d . . . . .
O1 O 0.6325(7) 0.7820(4) 0.8595(5) 0.0558(17) Uani 1 1 d . . . . .
O2 O 0.6235(6) 0.7973(4) 0.6371(5) 0.0438(14) Uani 1 1 d . . . . .
O3 O 0.4043(7) 0.8949(4) 0.8683(5) 0.0583(18) Uani 1 1 d . . . . .
O4 O 0.3733(6) 0.8906(4) 0.6462(5) 0.0448(14) Uani 1 1 d . . . . .
N1 N 0.2478(6) 0.6835(4) 0.8674(5) 0.0285(13) Uani 1 1 d . . . . .
D1A D 0.2930 0.7367 0.8548 0.034 Uiso 1 1 d R U . . .
D1B D 0.2342 0.6774 0.9564 0.034 Uiso 1 1 d R U . . .
N2 N 0.1616(6) 0.5962(4) 0.6240(5) 0.0314(14) Uani 1 1 d . . . . .
D2A D 0.1340 0.5381 0.6318 0.038 Uiso 1 1 d R U . . .
D2B D 0.1451 0.6132 0.5367 0.038 Uiso 1 1 d R U . . .
N3 N -0.0286(6) 0.5761(4) 0.8753(5) 0.0294(14) Uani 1 1 d . . . . .
D3A D 0.0252 0.5259 0.8656 0.035 Uiso 1 1 d R U . . .
D3B D -0.0191 0.5932 0.9631 0.035 Uiso 1 1 d R U . . .
N4 N -0.1528(6) 0.6528(4) 0.6395(5) 0.0278(13) Uani 1 1 d . . . . .
D4A D -0.2186 0.6963 0.6540 0.033 Uiso 1 1 d R U . . .
D4B D -0.1386 0.6512 0.5501 0.033 Uiso 1 1 d R U . . .
N5 N -0.0422(7) 0.7750(4) 0.8786(5) 0.0322(14) Uani 1 1 d . . . . .
D5A D -0.1402 0.7707 0.8733 0.039 Uiso 1 1 d R U . . .
D5B D -0.0092 0.7648 0.9652 0.039 Uiso 1 1 d R U . . .
N6 N 0.0848(7) 0.7956(4) 0.6344(5) 0.0318(14) Uani 1 1 d . . . . .
D6A D 0.1797 0.8113 0.6446 0.038 Uiso 1 1 d R U . . .
D6B D 0.0612 0.7850 0.5457 0.038 Uiso 1 1 d R U . . .
C1 C 0.3359(8) 0.6086(5) 0.8207(7) 0.0367(18) Uani 1 1 d . . . . .
H1A H 0.3034 0.5519 0.8577 0.044 Uiso 1 1 d R U . . .
H1B H 0.4377 0.6174 0.8503 0.044 Uiso 1 1 d R U . . .
C2 C 0.3175(8) 0.6069(5) 0.6682(7) 0.0356(17) Uani 1 1 d . . . . .
H2A H 0.3543 0.6627 0.6318 0.043 Uiso 1 1 d R U . . .
H2B H 0.3729 0.5571 0.6338 0.043 Uiso 1 1 d R U . . .
C3 C -0.1810(8) 0.5575(5) 0.8356(7) 0.0354(17) Uani 1 1 d . . . . .
H3A H -0.2429 0.6003 0.8792 0.042 Uiso 1 1 d R U . . .
H3B H -0.2061 0.4970 0.8642 0.042 Uiso 1 1 d R U . . .
C4 C -0.2052(8) 0.5655(5) 0.6841(7) 0.0359(18) Uani 1 1 d . . . . .
H4A H -0.1536 0.5173 0.6409 0.043 Uiso 1 1 d R U . . .
H4B H -0.3083 0.5594 0.6577 0.043 Uiso 1 1 d R U . . .
C5 C 0.0012(10) 0.8645(5) 0.8371(7) 0.0406(19) Uani 1 1 d . . . . .
H5A H 0.1000 0.8772 0.8728 0.049 Uiso 1 1 d R U . . .
H5B H -0.0631 0.9097 0.8718 0.049 Uiso 1 1 d R U . . .
C6 C -0.0073(9) 0.8673(5) 0.6854(7) 0.0375(18) Uani 1 1 d . . . . .
H6A H -0.1075 0.8588 0.6502 0.045 Uiso 1 1 d R U . . .
H6B H 0.0256 0.9258 0.6549 0.045 Uiso 1 1 d R U . . .
C7 C 0.5756(7) 0.8105(5) 0.7510(6) 0.0269(15) Uani 1 1 d . . . . .
C8 C 0.4418(8) 0.8702(5) 0.7553(6) 0.0275(15) Uani 1 1 d . . . . .

loop_
_atom_site_aniso_label
_atom_site_aniso_U_11
_atom_site_aniso_U_22
_atom_site_aniso_U_33
_atom_site_aniso_U_23
_atom_site_aniso_U_13
_atom_site_aniso_U_12
Ni1 0.0305(5) 0.0259(5) 0.0170(4) -0.0003(3) -0.0009(3) 0.0020(4)
O1 0.054(4) 0.082(4) 0.031(3) 0.018(3) -0.003(3) 0.023(3)
O2 0.041(3) 0.063(4) 0.027(2) -0.006(2) 0.005(2) 0.013(3)
O3 0.071(4) 0.071(4) 0.035(3) 0.004(3) 0.018(3) 0.032(4)
O4 0.037(3) 0.060(4) 0.036(3) 0.011(3) -0.005(2) 0.002(3)
N1 0.034(3) 0.032(3) 0.020(3) 0.002(2) 0.000(2) -0.004(3)
N2 0.040(4) 0.029(3) 0.025(3) -0.001(2) 0.000(3) 0.002(3)
N3 0.038(3) 0.026(3) 0.024(3) 0.003(2) 0.004(3) 0.002(3)
N4 0.032(3) 0.029(3) 0.022(3) -0.003(2) 0.000(2) 0.001(3)
N5 0.047(4) 0.029(3) 0.019(3) -0.004(2) -0.006(3) 0.008(3)
N6 0.033(3) 0.036(3) 0.026(3) 0.006(3) -0.004(3) 0.000(3)
C1 0.030(4) 0.044(5) 0.036(4) 0.000(3) -0.002(3) 0.007(3)
C2 0.033(4) 0.042(5) 0.033(4) -0.006(3) 0.011(3) -0.001(3)
C3 0.044(4) 0.032(4) 0.032(4) 0.011(3) 0.010(3) -0.005(3)
C4 0.037(4) 0.031(4) 0.039(4) 0.001(3) -0.003(3) -0.009(3)
C5 0.053(5) 0.026(4) 0.042(4) -0.004(3) -0.004(4) 0.009(4)
C6 0.040(4) 0.027(4) 0.044(4) 0.010(3) -0.002(4) -0.004(3)
C7 0.027(4) 0.035(4) 0.018(3) 0.000(3) 0.001(3) 0.000(3)
C8 0.029(4) 0.026(4) 0.028(3) 0.000(3) 0.008(3) -0.004(3)

loop_
_atom_type_symbol
_atom_type_description
_atom_type_scat_dispersion_real
_atom_type_scat_dispersion_imag
_atom_type_scat_source
C C 0.0033 0.0016 'International Tables Vol C Tables 4.2.6.8 and 6.1.1.4'
H H 0.0000 0.0000 'International Tables Vol C Tables 4.2.6.8 and 6.1.1.4'
N N 0.0061 0.0033 'International Tables Vol C Tables 4.2.6.8 and 6.1.1.4'
O O 0.0106 0.0060 'International Tables Vol C Tables 4.2.6.8 and 6.1.1.4'
Ni Ni 0.3393 1.1124 'International Tables Vol C Tables 4.2.6.8 and 6.1.1.4'
D D 0.0000 0.0000 'International Tables Vol C Tables 4.2.6.8 and 6.1.1.4'

loop_
_geom_angle_atom_site_label_1
_geom_angle_atom_site_label_2
_geom_angle_atom_site_label_3
_geom_angle
_geom_angle_site_symmetry_1
_geom_angle_site_symmetry_3
N5 Ni1 N3 89.7(2) . .
N5 Ni1 N4 95.4(2) . .
N3 Ni1 N4 82.5(2) . .
N5 Ni1 N2 170.9(2) . .
N3 Ni1 N2 96.7(2) . .
N4 Ni1 N2 91.7(2) . .
N5 Ni1 N6 82.5(2) . .
N3 Ni1 N6 170.2(2) . .
N4 Ni1 N6 92.4(2) . .
N2 Ni1 N6 91.8(2) . .
N5 Ni1 N1 91.0(2) . .
N3 Ni1 N1 90.7(2) . .
N4 Ni1 N1 170.6(2) . .
N2 Ni1 N1 82.6(2) . .
N6 Ni1 N1 95.2(2) . .
C1 N1 Ni1 107.2(4) . .
C1 N1 D1A 110.3 . .
Ni1 N1 D1A 110.3 . .
C1 N1 D1B 110.3 . .
Ni1 N1 D1B 110.3 . .
D1A N1 D1B 108.5 . .
C2 N2 Ni1 106.5(4) . .
C2 N2 D2A 110.4 . .
Ni1 N2 D2A 110.4 . .
C2 N2 D2B 110.4 . .
Ni1 N2 D2B 110.4 . .
D2A N2 D2B 108.6 . .
C3 N3 Ni1 108.8(4) . .
C3 N3 D3A 109.9 . .
Ni1 N3 D3A 109.9 . .
C3 N3 D3B 109.9 . .
Ni1 N3 D3B 109.9 . .
D3A N3 D3B 108.3 . .
C4 N4 Ni1 107.4(4) . .
C4 N4 D4A 110.2 . .
Ni1 N4 D4A 110.2 . .
C4 N4 D4B 110.2 . .
Ni1 N4 D4B 110.2 . .
D4A N4 D4B 108.5 . .
C5 N5 Ni1 109.0(5) . .
C5 N5 D5A 109.9 . .
Ni1 N5 D5A 109.9 . .
C5 N5 D5B 109.9 . .
Ni1 N5 D5B 109.9 . .
D5A N5 D5B 108.3 . .
C6 N6 Ni1 105.7(4) . .
C6 N6 D6A 110.6 . .
Ni1 N6 D6A 110.6 . .
C6 N6 D6B 110.6 . .
Ni1 N6 D6B 110.6 . .
D6A N6 D6B 108.7 . .
N1 C1 C2 107.5(6) . .
N1 C1 H1A 110.2 . .
C2 C1 H1A 110.2 . .
N1 C1 H1B 110.2 . .
C2 C1 H1B 110.2 . .
H1A C1 H1B 108.5 . .
N2 C2 C1 109.8(6) . .
N2 C2 H2A 109.7 . .
C1 C2 H2A 109.7 . .
N2 C2 H2B 109.7 . .
C1 C2 H2B 109.7 . .
H2A C2 H2B 108.2 . .
N3 C3 C4 109.1(6) . .
N3 C3 H3A 109.9 . .
C4 C3 H3A 109.9 . .
N3 C3 H3B 109.9 . .
C4 C3 H3B 109.9 . .
H3A C3 H3B 108.3 . .
N4 C4 C3 109.9(6) . .
N4 C4 H4A 109.7 . .
C3 C4 H4A 109.7 . .
N4 C4 H4B 109.7 . .
C3 C4 H4B 109.7 . .
H4A C4 H4B 108.2 . .
N5 C5 C6 108.2(5) . .
N5 C5 H5A 110.1 . .
C6 C5 H5A 110.1 . .
N5 C5 H5B 110.1 . .
C6 C5 H5B 110.1 . .
H5A C5 H5B 108.4 . .
N6 C6 C5 109.3(6) . .
N6 C6 H6A 109.8 . .
C5 C6 H6A 109.8 . .
N6 C6 H6B 109.8 . .
C5 C6 H6B 109.8 . .
H6A C6 H6B 108.3 . .
O1 C7 O2 125.0(7) . .
O1 C7 C8 118.1(6) . .
O2 C7 C8 116.8(5) . .
O3 C8 O4 123.3(7) . .
O3 C8 C7 118.0(6) . .
O4 C8 C7 118.6(6) . .

loop_
_geom_bond_atom_site_label_1
_geom_bond_atom_site_label_2
_geom_bond_distance
_geom_bond_site_symmetry_2
Ni1 N5 2.100(6) .
Ni1 N3 2.116(6) .
Ni1 N4 2.119(6) .
Ni1 N2 2.133(6) .
Ni1 N6 2.138(6) .
Ni1 N1 2.145(6) .
O1 C7 1.246(7) .
O2 C7 1.263(7) .
O3 C8 1.257(8) .
O4 C8 1.260(8) .
N1 C1 1.480(9) .
N1 D1A 0.9100 .
N1 D1B 0.9100 .
N2 C2 1.493(9) .
N2 D2A 0.9100 .
N2 D2B 0.9100 .
N3 C3 1.470(9) .
N3 D3A 0.9100 .
N3 D3B 0.9100 .
N4 C4 1.472(9) .
N4 D4A 0.9100 .
N4 D4B 0.9100 .
N5 C5 1.465(9) .
N5 D5A 0.9100 .
N5 D5B 0.9100 .
N6 C6 1.482(9) .
N6 D6A 0.9100 .
N6 D6B 0.9100 .
C1 C2 1.519(9) .
C1 H1A 0.9800 .
C1 H1B 0.9800 .
C2 H2A 0.9800 .
C2 H2B 0.9800 .
C3 C4 1.517(9) .
C3 H3A 0.9800 .
C3 H3B 0.9800 .
C4 H4A 0.9800 .
C4 H4B 0.9800 .
C5 C6 1.510(11) .
C5 H5A 0.9800 .
C5 H5B 0.9800 .
C6 H6A 0.9800 .
C6 H6B 0.9800 .
C7 C8 1.533(10) .
